data_1530287
loop_
_publ_author_name
'Lii, K.-H.'
'Wang, Y.P.'
'Wang, S.-L.'

_publ_section_title
;
 A New Vanadium(IV) Phosphate with a Tunnel Structure Cs2 V3 P4 O17
;
_journal_name_full 'Journal of Solid State Chemistry'
_journal_page_first 127
_journal_page_last 132
_journal_volume 80
_journal_year 1989
_chemical_formula_sum 'Cs2 O17 P4 V3'
_chemical_name_systematic 'Cs2 V3 P4 O17'
_space_group_IT_number 62
_symmetry_space_group_name_Hall '-P 2ac 2n'
_symmetry_space_group_name_H-M 'P n m a'
_cell_angle_alpha 90
_cell_angle_beta 90
_cell_angle_gamma 90
_cell_formula_units_Z 4
_cell_length_a 17.613
_cell_length_b 7.328
_cell_length_c 11.6
_cell_volume 1497.190
_citation_journal_id_ASTM JSSCBI
_cod_data_source_file Lii_JSSCBI_1989_1792.cif
_cod_data_source_block Cs2O17P4V3
_cod_original_cell_volume 1497.19
_cod_database_code 1530287

loop_
_symmetry_equiv_pos_as_xyz
x,y,z
-x+1/2,-y,z+1/2
x+1/2,-y+1/2,-z+1/2
-x,y+1/2,-z
-x,-y,-z
x-1/2,y,-z-1/2
-x-1/2,y-1/2,z-1/2
x,-y-1/2,z

loop_
_atom_site_label
_atom_site_type_symbol
_atom_site_fract_x
_atom_site_fract_y
_atom_site_fract_z
_atom_site_occupancy
_atom_site_U_iso_or_equiv
P2 P+5 0.46786 0.0482 0.2839 1 0.0
O3 O-2 0.2418 0.4424 0.3975 1 0.0
O11 O-2 0.2778 0.25 0.1976 1 0.0
P1 P+5 0.1695 0.5491 0.3821 1 0.0
O2 O-2 0.1925 0.75 0.4236 1 0.0
O1 O-2 0.355 0.4347 0.7565 1 0.0
O10 O-2 0.3571 0.25 0.5456 1 0.0
V3 V+4 0.4991 0.0312 0 0.5 0.0
O4 O-2 0.3866 0.4398 0.3264 1 0.0
O5 O-2 0.4846 0.4364 0.633 1 0.0
O6 O-2 0.5036 0.25 0.2861 1 0.0
O7 O-2 0.3911 0.9812 -0.0378 1 0.0
V1 V+4 0.40609 0.25 0.6605 1 0.0
Cs1 Cs+1 0.36527 0.75 0.52696 1 0.0
O9 O-2 0.4907 0.25 0.0103 1 0.0
O8 O-2 0.4722 0.9737 0.1633 1 0.0
V2 V+4 0.30608 0.25 0.3268 1 0.0
Cs2 Cs+1 0.31313 0.75 0.14859 1 0.0
